data_4501134
loop_
_publ_author_name
'Prohens, Rafel'
'Portell, Anna'
'Puigjaner, Cristina'
'Tom\`as, Salvador'
'Fujii, Kotaro'
'Harris, Kenneth D. M.'
'Alcob\'e, Xavier'
'Font-Bardia, Merc\`e'
'Barbas, Rafael'

_publ_section_title
;
 Cooperativity in Solid-State Squaramides
;
_journal_issue 9
_journal_name_full 'Crystal Growth &amp; Design'
_journal_page_first 3725
_journal_paper_doi 10.1021/cg200772e
_journal_volume 11
_journal_year 2011
_chemical_formula_moiety 'C16 H14 N4 O2'
_chemical_formula_sum 'C16 H14 N4 O2'
_chemical_formula_weight 294.31
_chemical_name_systematic
;
 ?
;
_space_group_IT_number 7
_symmetry_cell_setting monoclinic
_symmetry_space_group_name_Hall 'P -2yc'
_symmetry_space_group_name_H-M 'P 1 c 1'
_atom_sites_solution_hydrogens geom
_atom_sites_solution_primary direct
_atom_sites_solution_secondary difmap
_audit_creation_method SHELXL-97
_cell_angle_alpha 90.00
_cell_angle_beta 110.62(8)
_cell_angle_gamma 90.00
_cell_formula_units_Z 2
_cell_length_a 4.358(5)
_cell_length_b 29.45(3)
_cell_length_c 6.076(5)
_cell_measurement_reflns_used 659
_cell_measurement_temperature 293(2)
_cell_measurement_theta_max 31
_cell_measurement_theta_min 3
_cell_volume 729.9(13)
_computing_cell_refinement AUTOMAR
_computing_data_collection MARXDS
_computing_data_reduction MARSCALE
_computing_molecular_graphics 'ORTEP (Brueggermann and Smith, 1990)'
_computing_publication_material 'PLATON (Spek, 1990)'
_computing_structure_refinement 'SHELXL-97 (Sheldrick, 1997)'
_computing_structure_solution 'SHELXS-97 (Sheldrick, 1997)'
_diffrn_ambient_temperature 293(2)
_diffrn_measured_fraction_theta_full 0.698
_diffrn_measured_fraction_theta_max 0.520
_diffrn_measurement_device_type 'MAR345 with image plate detector'
_diffrn_measurement_method 'phi scan'
_diffrn_radiation_monochromator graphite
_diffrn_radiation_source 'fine-focus sealed tube'
_diffrn_radiation_type MoK\a
_diffrn_radiation_wavelength 0.71073
_diffrn_reflns_av_R_equivalents 0.0530
_diffrn_reflns_av_sigmaI/netI 0.0425
_diffrn_reflns_limit_h_max 5
_diffrn_reflns_limit_h_min -5
_diffrn_reflns_limit_k_max 39
_diffrn_reflns_limit_k_min -39
_diffrn_reflns_limit_l_max 7
_diffrn_reflns_limit_l_min -7
_diffrn_reflns_number 3800
_diffrn_reflns_theta_full 25.00
_diffrn_reflns_theta_max 31.86
_diffrn_reflns_theta_min 2.77
_diffrn_standards_number none
_exptl_absorpt_coefficient_mu 0.092
_exptl_absorpt_correction_T_max 0.99
_exptl_absorpt_correction_T_min 0.98
_exptl_absorpt_correction_type empirical
_exptl_absorpt_process_details ?SADABS'SADABS'
_exptl_crystal_colour colourless
_exptl_crystal_density_diffrn 1.339
_exptl_crystal_density_method 'not measured'
_exptl_crystal_description plate
_exptl_crystal_F_000 308
_exptl_crystal_size_max 0.19
_exptl_crystal_size_mid 0.18
_exptl_crystal_size_min 0.09
_refine_diff_density_max 0.269
_refine_diff_density_min -0.142
_refine_diff_density_rms 0.040
_refine_ls_abs_structure_details 'Flack H D (1983), Acta Cryst. A39, 876-881'
_refine_ls_abs_structure_Flack -3(3)
_refine_ls_extinction_method none
_refine_ls_goodness_of_fit_ref 1.170
_refine_ls_hydrogen_treatment constr
_refine_ls_matrix_type full
_refine_ls_number_parameters 199
_refine_ls_number_reflns 2185
_refine_ls_number_restraints 2
_refine_ls_restrained_S_all 1.170
_refine_ls_R_factor_all 0.0930
_refine_ls_R_factor_gt 0.0699
_refine_ls_shift/su_max 0.000
_refine_ls_shift/su_mean 0.000
_refine_ls_structure_factor_coef Fsqd
_refine_ls_weighting_details 'calc w=1/[\s^2^(Fo^2^)+(0.1157P)^2^+0.0307P] where P=(Fo^2^+2Fc^2^)/3'
_refine_ls_weighting_scheme calc
_refine_ls_wR_factor_gt 0.2093
_refine_ls_wR_factor_ref 0.2223
_reflns_number_gt 1555
_reflns_number_total 2185
_reflns_threshold_expression >2sigma(I)
_cod_data_source_file cg200772e_si_002.cif
_cod_data_source_block annmm100a
_cod_depositor_comments
;
The following automatic conversions were performed:

'_symmetry_cell_setting' value 'Monoclinic' changed to 'monoclinic'
according to /home/saulius/struct/CIF-dictionaries/cif_core.dic
dictionary named 'cif_core.dic' version 2.4.1 from 2010-06-29.

Automatic conversion script
Id: cif_fix_values 1715 2011-07-08 13:25:40Z adriana 
;
_cod_original_cell_volume 729.8(12)
_cod_original_sg_symbol_H-M Pc
_cod_database_code 4501134

loop_
_symmetry_equiv_pos_as_xyz
'x, y, z'
'x, -y, z+1/2'

loop_
_atom_site_label
_atom_site_type_symbol
_atom_site_fract_x
_atom_site_fract_y
_atom_site_fract_z
_atom_site_U_iso_or_equiv
_atom_site_adp_type
_atom_site_occupancy
_atom_site_symmetry_multiplicity
_atom_site_calc_flag
_atom_site_refinement_flags
N1 N 0.2361(16) 0.70549(14) 0.2985(9) 0.0762(15) Uani 1 1 d .
H1N H 0.2108 0.7148 0.1591 0.091 Uiso 1 1 calc R
N2 N 0.1914(14) 0.59285(15) 0.4826(7) 0.0736(14) Uani 1 1 d .
N3 N -0.2028(12) 0.79687(11) 0.2046(7) 0.0548(11) Uani 1 1 d .
H3N H -0.1806 0.7892 0.0744 0.066 Uiso 1 1 calc R
N4 N -0.1783(13) 0.90641(15) 0.0782(8) 0.0699(14) Uani 1 1 d .
O1 O -0.1833(11) 0.79545(11) 0.7411(6) 0.0663(11) Uani 1 1 d .
O2 O 0.2743(13) 0.70438(12) 0.8410(7) 0.0785(14) Uani 1 1 d .
C1 C -0.0755(15) 0.77104(15) 0.3804(8) 0.0618(15) Uani 1 1 d .
C2 C -0.0650(16) 0.77066(15) 0.6227(9) 0.0664(16) Uani 1 1 d .
C3 C 0.1404(17) 0.72957(16) 0.6672(8) 0.0683(16) Uani 1 1 d .
C4 C 0.1248(18) 0.72942(16) 0.4274(10) 0.0697(16) Uani 1 1 d .
C5 C 0.4063(16) 0.66246(14) 0.3803(9) 0.0661(15) Uani 1 1 d .
H5A H 0.5061 0.6633 0.5504 0.079 Uiso 1 1 calc R
H5B H 0.5812 0.6594 0.3173 0.079 Uiso 1 1 calc R
C6 C 0.1878(15) 0.62152(16) 0.3110(8) 0.0576(14) Uani 1 1 d .
C7 C -0.002(2) 0.5565(2) 0.4256(12) 0.087(2) Uani 1 1 d .
H7 H 0.0135 0.5355 0.5433 0.105 Uiso 1 1 calc R
C8 C -0.220(2) 0.5481(2) 0.2070(13) 0.083(2) Uani 1 1 d .
H8 H -0.3605 0.5233 0.1795 0.100 Uiso 1 1 calc R
C9 C -0.227(2) 0.5764(2) 0.0305(11) 0.0848(19) Uani 1 1 d .
H9 H -0.3665 0.5705 -0.1226 0.102 Uiso 1 1 calc R
C10 C -0.028(2) 0.61391(16) 0.0792(10) 0.0757(18) Uani 1 1 d .
H10 H -0.0348 0.6342 -0.0399 0.091 Uiso 1 1 calc R
C11 C -0.3887(15) 0.83957(14) 0.2055(9) 0.0585(14) Uani 1 1 d .
H11A H -0.4924 0.8372 0.3225 0.070 Uiso 1 1 calc R
H11B H -0.5591 0.8437 0.0530 0.070 Uiso 1 1 calc R
C12 C -0.1586(14) 0.88005(13) 0.2608(7) 0.0522(12) Uani 1 1 d .
C13 C 0.019(2) 0.94216(19) 0.1173(12) 0.0784(19) Uani 1 1 d .
H13 H 0.0107 0.9603 -0.0100 0.094 Uiso 1 1 calc R
C14 C 0.235(2) 0.95367(19) 0.3346(12) 0.0796(18) Uani 1 1 d .
H14 H 0.3651 0.9795 0.3542 0.095 Uiso 1 1 calc R
C15 C 0.258(2) 0.92585(19) 0.5286(11) 0.0846(19) Uani 1 1 d .
H15 H 0.4079 0.9316 0.6784 0.102 Uiso 1 1 calc R
C16 C 0.0416(17) 0.88889(17) 0.4816(9) 0.0694(16) Uani 1 1 d .
H16 H 0.0364 0.8704 0.6043 0.083 Uiso 1 1 calc R

loop_
_atom_site_aniso_label
_atom_site_aniso_U_11
_atom_site_aniso_U_22
_atom_site_aniso_U_33
_atom_site_aniso_U_23
_atom_site_aniso_U_13
_atom_site_aniso_U_12
N1 0.090(5) 0.074(2) 0.072(3) -0.008(2) 0.037(3) -0.003(3)
N2 0.080(4) 0.078(2) 0.064(3) 0.0075(18) 0.027(3) 0.000(3)
N3 0.058(3) 0.0502(16) 0.055(2) -0.0018(13) 0.019(2) 0.0038(18)
N4 0.068(4) 0.074(2) 0.069(3) 0.0019(18) 0.026(3) -0.003(2)
O1 0.075(3) 0.0727(18) 0.055(2) 0.0024(14) 0.029(2) 0.004(2)
O2 0.091(4) 0.084(2) 0.062(2) 0.0048(16) 0.029(3) 0.008(2)
C1 0.066(5) 0.066(2) 0.053(3) -0.0020(17) 0.021(3) -0.004(2)
C2 0.072(5) 0.077(3) 0.051(3) 0.0011(18) 0.022(3) -0.004(3)
C3 0.076(5) 0.076(3) 0.052(3) -0.0001(18) 0.023(3) -0.003(3)
C4 0.076(5) 0.072(3) 0.064(3) 0.000(2) 0.029(3) -0.002(3)
C5 0.066(5) 0.065(2) 0.069(3) 0.0002(19) 0.025(3) 0.004(2)
C6 0.052(4) 0.066(2) 0.055(3) 0.0026(16) 0.019(3) 0.006(2)
C7 0.090(7) 0.083(3) 0.084(4) 0.012(3) 0.024(4) -0.003(4)
C8 0.075(6) 0.089(3) 0.086(4) -0.009(3) 0.028(4) -0.003(4)
C9 0.080(6) 0.089(4) 0.071(3) -0.008(3) 0.009(3) 0.007(4)
C10 0.087(6) 0.074(3) 0.071(3) 0.002(2) 0.033(4) 0.006(3)
C11 0.050(4) 0.070(2) 0.054(2) 0.0000(17) 0.016(2) 0.000(2)
C12 0.060(4) 0.0505(19) 0.045(2) -0.0012(13) 0.018(2) 0.002(2)
C13 0.078(6) 0.081(3) 0.077(4) 0.003(3) 0.027(4) -0.003(3)
C14 0.076(6) 0.069(3) 0.097(4) 0.000(3) 0.034(4) -0.003(3)
C15 0.089(6) 0.080(3) 0.081(4) -0.002(3) 0.025(4) 0.002(4)
C16 0.073(5) 0.071(3) 0.063(3) 0.006(2) 0.021(3) -0.001(3)

loop_
_atom_type_symbol
_atom_type_description
_atom_type_scat_dispersion_real
_atom_type_scat_dispersion_imag
_atom_type_scat_source
C C 0.0033 0.0016 'International Tables Vol C Tables 4.2.6.8 and 6.1.1.4'
H H 0.0000 0.0000 'International Tables Vol C Tables 4.2.6.8 and 6.1.1.4'
N N 0.0061 0.0033 'International Tables Vol C Tables 4.2.6.8 and 6.1.1.4'
O O 0.0106 0.0060 'International Tables Vol C Tables 4.2.6.8 and 6.1.1.4'

loop_
_geom_angle_atom_site_label_1
_geom_angle_atom_site_label_2
_geom_angle_atom_site_label_3
_geom_angle
C4 N1 C5 121.9(5)
C4 N1 H1N 119.0
C5 N1 H1N 119.0
C7 N2 C6 118.2(5)
C1 N3 C11 125.2(4)
C1 N3 H3N 117.4
C11 N3 H3N 117.4
C13 N4 C12 117.8(5)
N3 C1 C2 134.8(5)
N3 C1 C4 135.7(4)
C2 C1 C4 89.6(4)
O1 C2 C1 134.5(5)
O1 C2 C3 135.9(4)
C1 C2 C3 89.6(4)
O2 C3 C4 134.0(5)
O2 C3 C2 135.5(4)
C4 C3 C2 90.4(4)
N1 C4 C3 137.4(6)
N1 C4 C1 132.2(5)
C3 C4 C1 90.4(4)
N1 C5 C6 113.8(5)
N1 C5 H5A 108.8
C6 C5 H5A 108.8
N1 C5 H5B 108.8
C6 C5 H5B 108.8
H5A C5 H5B 107.7
N2 C6 C10 120.0(5)
N2 C6 C5 117.1(4)
C10 C6 C5 122.8(4)
N2 C7 C8 124.3(6)
N2 C7 H7 117.9
C8 C7 H7 117.9
C9 C8 C7 118.6(7)
C9 C8 H8 120.7
C7 C8 H8 120.7
C8 C9 C10 119.3(6)
C8 C9 H9 120.4
C10 C9 H9 120.4
C9 C10 C6 119.5(5)
C9 C10 H10 120.2
C6 C10 H10 120.2
N3 C11 C12 110.2(5)
N3 C11 H11A 109.6
C12 C11 H11A 109.6
N3 C11 H11B 109.6
C12 C11 H11B 109.6
H11A C11 H11B 108.1
N4 C12 C16 123.2(5)
N4 C12 C11 115.5(4)
C16 C12 C11 121.3(4)
N4 C13 C14 123.5(5)
N4 C13 H13 118.3
C14 C13 H13 118.3
C13 C14 C15 119.1(6)
C13 C14 H14 120.5
C15 C14 H14 120.5
C16 C15 C14 115.9(6)
C16 C15 H15 122.1
C14 C15 H15 122.1
C12 C16 C15 120.5(5)
C12 C16 H16 119.8
C15 C16 H16 119.8

loop_
_geom_bond_atom_site_label_1
_geom_bond_atom_site_label_2
_geom_bond_distance
N1 C4 1.270(7)
N1 C5 1.464(7)
N1 H1N 0.8600
N2 C7 1.329(8)
N2 C6 1.337(6)
N3 C1 1.269(6)
N3 C11 1.497(6)
N3 H3N 0.8600
N4 C13 1.328(8)
N4 C12 1.332(6)
O1 C2 1.256(6)
O2 C3 1.254(7)
C1 C2 1.457(6)
C1 C4 1.473(8)
C2 C3 1.472(8)
C3 C4 1.434(7)
C5 C6 1.502(7)
C5 H5A 0.9700
C5 H5B 0.9700
C6 C10 1.409(9)
C7 C8 1.356(11)
C7 H7 0.9300
C8 C9 1.349(9)
C8 H8 0.9300
C9 C10 1.373(9)
C9 H9 0.9300
C10 H10 0.9300
C11 C12 1.517(7)
C11 H11A 0.9700
C11 H11B 0.9700
C12 C16 1.343(8)
C13 C14 1.367(11)
C13 H13 0.9300
C14 C15 1.410(9)
C14 H14 0.9300
C15 C16 1.403(9)
C15 H15 0.9300
C16 H16 0.9300

loop_
_cod_related_entry_id
_cod_related_entry_database
_cod_related_entry_code
1 ChemSpider 27321474
